data_7227716
loop_
_publ_author_name
'Ye, Run-Ping'
'Zhang, Xin'
'Qin, Ye-Yan'
'Yao, Yuan-Gen'

_publ_section_title
;
 Combined influence of hydrogen bonds and \p--\p interactions on the
 assembly of five manganese coordination polymers with magnetic properties
;
_journal_issue 12
_journal_name_full CrystEngComm
_journal_page_first 1658
_journal_paper_doi 10.1039/C7CE00004A
_journal_volume 19
_journal_year 2017
_chemical_formula_moiety 'C26 H17 Mn N3 O6, 2(O)'
_chemical_formula_sum 'C26 H21 Mn N3 O8'
_chemical_formula_weight 558.37
_space_group_crystal_system triclinic
_space_group_IT_number 2
_space_group_name_Hall '-P 1'
_space_group_name_H-M_alt 'P -1'
_symmetry_space_group_name_Hall '-P 1'
_symmetry_space_group_name_H-M 'P -1'
_atom_sites_solution_hydrogens mixed
_audit_creation_method SHELXL-2014/7
_audit_update_record
;
2017-01-23 deposited with the CCDC.
2017-02-20 downloaded from the CCDC.
;
_cell_angle_alpha 103.450(7)
_cell_angle_beta 97.543(5)
_cell_angle_gamma 90.896(7)
_cell_formula_units_Z 2
_cell_length_a 8.8593(12)
_cell_length_b 9.9579(15)
_cell_length_c 14.811(3)
_cell_measurement_reflns_used 2982
_cell_measurement_temperature 293(2)
_cell_measurement_theta_max 27.5632
_cell_measurement_theta_min 2.3217
_cell_volume 1258.3(4)
_computing_cell_refinement 'Bruker XSCANS'
_computing_data_collection 'Bruker XSCANS'
_computing_data_reduction 'Bruker SHELXTL'
_computing_molecular_graphics 'Bruker SHELXTL'
_computing_publication_material 'Bruker SHELXTL'
_computing_structure_refinement 'SHELXL-2014/7 (Sheldrick, 2014)'
_computing_structure_solution 'Bruker SHELXTL'
_diffrn_ambient_temperature 293(2)
_diffrn_measured_fraction_theta_full 0.994
_diffrn_measured_fraction_theta_max 0.987
_diffrn_measurement_device_type 'Bruker P4'
_diffrn_measurement_method '\w scans'
_diffrn_radiation_type MoK\a
_diffrn_radiation_wavelength 0.71073
_diffrn_reflns_av_R_equivalents 0.0214
_diffrn_reflns_av_unetI/netI 0.0287
_diffrn_reflns_Laue_measured_fraction_full 0.994
_diffrn_reflns_Laue_measured_fraction_max 0.987
_diffrn_reflns_limit_h_max 11
_diffrn_reflns_limit_h_min -11
_diffrn_reflns_limit_k_max 12
_diffrn_reflns_limit_k_min -12
_diffrn_reflns_limit_l_max 19
_diffrn_reflns_limit_l_min -19
_diffrn_reflns_number 13173
_diffrn_reflns_point_group_measured_fraction_full 0.994
_diffrn_reflns_point_group_measured_fraction_max 0.987
_diffrn_reflns_theta_full 25.242
_diffrn_reflns_theta_max 27.496
_diffrn_reflns_theta_min 2.105
_exptl_absorpt_coefficient_mu 0.580
_exptl_absorpt_correction_type multi-scan
_exptl_crystal_colour colourless
_exptl_crystal_density_diffrn 1.463
_exptl_crystal_description piece
_exptl_crystal_F_000 752
_exptl_crystal_size_max 0.86
_exptl_crystal_size_mid 0.53
_exptl_crystal_size_min 0.12
_exptl_transmission_factor_max 0.933
_exptl_transmission_factor_min 0.698
_refine_diff_density_max 1.513
_refine_diff_density_min -0.740
_refine_diff_density_rms 0.091
_refine_ls_extinction_method none
_refine_ls_goodness_of_fit_ref 1.058
_refine_ls_hydrogen_treatment constr
_refine_ls_matrix_type full
_refine_ls_number_parameters 354
_refine_ls_number_reflns 5710
_refine_ls_number_restraints 13
_refine_ls_restrained_S_all 1.117
_refine_ls_R_factor_all 0.0755
_refine_ls_R_factor_gt 0.0665
_refine_ls_shift/su_max 0.003
_refine_ls_shift/su_mean 0.000
_refine_ls_structure_factor_coef Fsqd
_refine_ls_weighting_details 'w=1/[\s^2^(Fo^2^)+(0.1123P)^2^+1.4412P] where P=(Fo^2^+2Fc^2^)/3'
_refine_ls_weighting_scheme calc
_refine_ls_wR_factor_gt 0.1913
_refine_ls_wR_factor_ref 0.2003
_reflns_Friedel_coverage 0.000
_reflns_number_gt 4866
_reflns_number_total 5710
_reflns_threshold_expression 'I > 2\s(I)'
_cod_data_source_file c7ce00004a2.cif
_cod_data_source_block Compound-2
_cod_depositor_comments 'Adding full bibliography for 7227715--7227719.cif.'
_cod_original_cell_volume 1258.3(3)
_cod_database_code 7227716
_shelx_shelxl_version_number 2014/7
_shelx_space_group_comment
; 
The symmetry employed for this shelxl refinement is uniquely defined 
by the following loop, which should always be used as a source of 
symmetry information in preference to the above space-group names. 
They are only intended as comments. 
;

loop_
_space_group_symop_operation_xyz
'x, y, z'
'-x, -y, -z'

loop_
_atom_site_label
_atom_site_type_symbol
_atom_site_fract_x
_atom_site_fract_y
_atom_site_fract_z
_atom_site_U_iso_or_equiv
_atom_site_adp_type
_atom_site_occupancy
_atom_site_site_symmetry_order
_atom_site_calc_flag
_atom_site_refinement_flags_posn
_atom_site_refinement_flags_adp
_atom_site_refinement_flags_occupancy
_atom_site_disorder_assembly
_atom_site_disorder_group
Mn1 Mn 0.65441(5) 0.87700(4) 0.65433(3) 0.03337(17) Uani 1 1 d . . . . .
O1 O 0.5725(3) 1.0535(2) 0.74986(18) 0.0512(6) Uani 1 1 d . . . . .
O1W O 0.4531(3) 0.8189(3) 0.54723(17) 0.0447(5) Uani 1 1 d . . . . .
H1WA H 0.4361 0.7289 0.5309 0.067 Uiso 1 1 d R U . . .
H1WB H 0.4653 0.8472 0.4967 0.067 Uiso 1 1 d R U . . .
O2 O 0.6255(3) 1.1109(2) 0.62328(17) 0.0454(6) Uani 1 1 d . . . . .
O2W O 0.6815(6) 1.4384(4) 0.4786(3) 0.0997(13) Uani 1 1 d . . . . .
O3 O 0.6665(4) 1.6280(3) 0.6426(2) 0.0586(7) Uani 1 1 d . . . . .
O4 O 0.5576(4) 1.7666(3) 0.7478(2) 0.0633(8) Uani 1 1 d . . . . .
O5A O 0.3069(9) 1.7008(7) 0.9728(5) 0.067(2) Uani 0.450(9) 1 d . . P A 1
O5B O 0.3035(8) 1.2641(6) 0.9714(5) 0.074(2) Uani 0.550(9) 1 d . . P A 2
N1 N 0.8986(3) 0.9109(3) 0.7296(2) 0.0453(7) Uani 1 1 d . . . . .
N2 N 0.8142(3) 0.8378(3) 0.5450(2) 0.0457(7) Uani 1 1 d . . . . .
N3 N 0.3280(3) 1.4697(3) 0.9334(2) 0.0407(6) Uani 1 1 d . . . . .
C1 C 0.5803(3) 1.1409(3) 0.7020(2) 0.0348(6) Uani 1 1 d . . . . .
C2 C 0.5336(3) 1.2855(3) 0.7413(2) 0.0320(6) Uani 1 1 d . . . . .
C3 C 0.5775(4) 1.3939(3) 0.7045(2) 0.0347(6) Uani 1 1 d . . . . .
H3 H 0.6329 1.3777 0.6542 0.042 Uiso 1 1 calc R U . . .
C4 C 0.5374(4) 1.5268(3) 0.7441(2) 0.0365(6) Uani 1 1 d . . . . .
C5 C 0.5901(4) 1.6476(3) 0.7088(2) 0.0440(7) Uani 1 1 d . . . . .
C6 C 0.4533(4) 1.5510(3) 0.8180(2) 0.0385(7) Uani 1 1 d . . . . .
H6 H 0.4255 1.6404 0.8428 0.046 Uiso 1 1 calc R U . . .
C7 C 0.4093(3) 1.4433(3) 0.8562(2) 0.0341(6) Uani 1 1 d . . . . .
C8 C 0.4514(3) 1.3100(3) 0.8170(2) 0.0335(6) Uani 1 1 d . . . . .
H8 H 0.4242 1.2368 0.8417 0.040 Uiso 1 1 calc R U . . .
C9 C 0.2801(5) 1.3660(6) 0.9765(3) 0.0640(12) Uani 1 1 d . . . . .
C10 C 0.2823(5) 1.6048(6) 0.9761(3) 0.0641(12) Uani 1 1 d . . . . .
C11 C 0.1948(5) 1.5786(8) 1.0493(3) 0.087(2) Uani 1 1 d . . . . .
C12 C 0.1193(6) 1.6706(11) 1.1120(4) 0.144(4) Uani 1 1 d . . . . .
H12 H 0.1209 1.7638 1.1113 0.173 Uiso 1 1 calc R U . . .
C13 C 0.0460(8) 1.6274(11) 1.1722(5) 0.132(3) Uani 1 1 d D U . . .
H13 H -0.0053 1.6896 1.2132 0.159 Uiso 1 1 calc R U . . .
C14 C 0.0448(7) 1.4890(11) 1.1749(4) 0.129(3) Uani 1 1 d D U . . .
H14 H -0.0065 1.4599 1.2184 0.155 Uiso 1 1 calc R U . . .
C15 C 0.1185(6) 1.3934(12) 1.1141(4) 0.138(4) Uani 1 1 d . . . . .
H15 H 0.1180 1.3004 1.1154 0.165 Uiso 1 1 calc R U . . .
C16 C 0.1936(5) 1.4438(9) 1.0507(3) 0.087(2) Uani 1 1 d . . . . .
C17 C 0.9364(5) 0.9459(5) 0.8230(3) 0.0640(11) Uani 1 1 d . . . . .
H17 H 0.8590 0.9628 0.8603 0.077 Uiso 1 1 calc R U . . .
C18 C 1.0864(6) 0.9579(6) 0.8662(3) 0.0790(15) Uani 1 1 d . . . . .
H18 H 1.1087 0.9841 0.9311 0.095 Uiso 1 1 calc R U . . .
C19 C 1.1997(6) 0.9308(6) 0.8124(4) 0.0804(15) Uani 1 1 d . . . . .
H19 H 1.3009 0.9364 0.8399 0.096 Uiso 1 1 calc R U . . .
C20 C 1.1633(5) 0.8952(6) 0.7166(4) 0.0774(15) Uani 1 1 d . . . . .
H20 H 1.2395 0.8760 0.6784 0.093 Uiso 1 1 calc R U . . .
C21 C 1.0117(4) 0.8880(5) 0.6775(3) 0.0535(9) Uani 1 1 d . . . . .
C22 C 0.9645(4) 0.8544(5) 0.5740(3) 0.0571(10) Uani 1 1 d . . . . .
C23 C 1.0688(5) 0.8410(7) 0.5102(4) 0.0895(19) Uani 1 1 d . . . . .
H23 H 1.1727 0.8538 0.5316 0.107 Uiso 1 1 calc R U . . .
C24 C 1.0177(6) 0.8088(8) 0.4149(4) 0.105(2) Uani 1 1 d . . . . .
H24 H 1.0859 0.8030 0.3716 0.126 Uiso 1 1 calc R U . . .
C25 C 0.8647(6) 0.7857(9) 0.3860(3) 0.103(2) Uani 1 1 d . . . . .
H25 H 0.8269 0.7577 0.3226 0.124 Uiso 1 1 calc R U . . .
C26 C 0.7672(4) 0.8047(6) 0.4530(3) 0.0652(12) Uani 1 1 d . . . . .
H26 H 0.6629 0.7937 0.4327 0.078 Uiso 1 1 calc R U . . .
O3W O 0.3675(7) 2.0059(9) 1.0530(3) 0.173(3) Uani 1 1 d . . . . .

loop_
_atom_site_aniso_label
_atom_site_aniso_U_11
_atom_site_aniso_U_22
_atom_site_aniso_U_33
_atom_site_aniso_U_23
_atom_site_aniso_U_13
_atom_site_aniso_U_12
Mn1 0.0337(3) 0.0330(3) 0.0346(3) 0.00716(18) 0.01014(19) 0.00533(18)
O1 0.0759(18) 0.0294(11) 0.0535(14) 0.0122(10) 0.0219(13) 0.0128(11)
O1W 0.0388(12) 0.0514(14) 0.0450(13) 0.0153(10) 0.0032(10) -0.0018(10)
O2 0.0523(14) 0.0387(12) 0.0462(13) 0.0063(10) 0.0160(11) 0.0112(10)
O2W 0.138(4) 0.066(2) 0.089(3) 0.0049(19) 0.019(3) -0.026(2)
O3 0.083(2) 0.0420(14) 0.0549(16) 0.0161(11) 0.0175(14) -0.0073(13)
O4 0.093(2) 0.0304(12) 0.0755(19) 0.0224(12) 0.0260(17) 0.0060(13)
O5A 0.095(6) 0.034(3) 0.077(5) 0.007(3) 0.039(4) 0.014(3)
O5B 0.104(5) 0.056(4) 0.077(4) 0.022(3) 0.051(4) 0.012(3)
N1 0.0393(15) 0.0514(16) 0.0418(15) 0.0061(12) 0.0019(12) 0.0030(12)
N2 0.0295(13) 0.0642(18) 0.0410(15) 0.0056(13) 0.0092(11) 0.0032(12)
N3 0.0382(14) 0.0408(14) 0.0428(14) 0.0059(11) 0.0106(12) 0.0064(11)
C1 0.0326(14) 0.0287(13) 0.0415(16) 0.0059(11) 0.0038(12) 0.0028(11)
C2 0.0329(14) 0.0269(13) 0.0361(14) 0.0082(11) 0.0023(11) 0.0031(10)
C3 0.0360(15) 0.0330(14) 0.0356(14) 0.0095(11) 0.0038(12) 0.0015(11)
C4 0.0419(16) 0.0285(14) 0.0387(15) 0.0100(11) 0.0005(13) -0.0002(12)
C5 0.053(2) 0.0346(16) 0.0449(18) 0.0152(13) -0.0021(15) -0.0027(14)
C6 0.0440(17) 0.0264(13) 0.0448(17) 0.0087(12) 0.0039(13) 0.0058(12)
C7 0.0330(14) 0.0302(13) 0.0372(15) 0.0054(11) 0.0019(12) 0.0036(11)
C8 0.0344(15) 0.0276(13) 0.0391(15) 0.0099(11) 0.0037(12) 0.0023(11)
C9 0.046(2) 0.098(4) 0.060(2) 0.039(3) 0.0137(18) 0.001(2)
C10 0.043(2) 0.071(3) 0.061(2) -0.019(2) 0.0074(18) 0.014(2)
C11 0.033(2) 0.155(6) 0.048(2) -0.023(3) 0.0022(17) 0.012(3)
C12 0.047(3) 0.253(10) 0.076(4) -0.076(5) 0.011(3) 0.014(4)
C13 0.058(3) 0.246(8) 0.061(3) -0.034(5) 0.015(3) 0.013(5)
C14 0.056(3) 0.282(8) 0.047(3) 0.030(4) 0.016(2) -0.007(5)
C15 0.051(3) 0.310(12) 0.070(4) 0.076(6) 0.016(3) -0.009(5)
C16 0.036(2) 0.186(7) 0.041(2) 0.027(3) 0.0075(17) 0.002(3)
C17 0.057(2) 0.087(3) 0.042(2) 0.0072(19) 0.0028(17) -0.001(2)
C18 0.071(3) 0.107(4) 0.048(2) 0.009(2) -0.014(2) -0.005(3)
C19 0.050(3) 0.115(4) 0.067(3) 0.016(3) -0.017(2) 0.001(3)
C20 0.036(2) 0.120(4) 0.065(3) 0.006(3) -0.0042(19) 0.011(2)
C21 0.0353(17) 0.071(2) 0.049(2) 0.0046(17) 0.0033(15) 0.0078(16)
C22 0.0320(17) 0.084(3) 0.049(2) 0.0033(19) 0.0065(15) 0.0121(17)
C23 0.036(2) 0.155(6) 0.069(3) 0.006(3) 0.013(2) 0.008(3)
C24 0.048(3) 0.195(7) 0.060(3) -0.004(4) 0.022(2) 0.004(3)
C25 0.048(3) 0.204(7) 0.043(2) -0.002(3) 0.013(2) 0.010(3)
C26 0.0344(18) 0.114(4) 0.0405(19) 0.004(2) 0.0063(15) 0.002(2)
O3W 0.119(4) 0.330(10) 0.060(3) 0.022(4) 0.018(3) 0.015(5)

loop_
_atom_type_symbol
_atom_type_description
_atom_type_scat_dispersion_real
_atom_type_scat_dispersion_imag
_atom_type_scat_source
C C 0.0033 0.0016 'International Tables Vol C Tables 4.2.6.8 and 6.1.1.4'
H H 0.0000 0.0000 'International Tables Vol C Tables 4.2.6.8 and 6.1.1.4'
N N 0.0061 0.0033 'International Tables Vol C Tables 4.2.6.8 and 6.1.1.4'
O O 0.0106 0.0060 'International Tables Vol C Tables 4.2.6.8 and 6.1.1.4'
Mn Mn 0.3368 0.7283 'International Tables Vol C Tables 4.2.6.8 and 6.1.1.4'

loop_
_geom_angle_atom_site_label_1
_geom_angle_atom_site_label_2
_geom_angle_atom_site_label_3
_geom_angle
_geom_angle_site_symmetry_1
_geom_angle_site_symmetry_3
O1 Mn1 O1W 100.86(10) . .
O1 Mn1 O4 81.06(10) . 1_545
O1W Mn1 O4 91.71(11) . 1_545
O1 Mn1 N2 138.13(11) . .
O1W Mn1 N2 92.01(10) . .
O4 Mn1 N2 138.67(11) 1_545 .
O1 Mn1 N1 93.67(11) . .
O1W Mn1 N1 163.45(10) . .
O4 Mn1 N1 98.39(12) 1_545 .
N2 Mn1 N1 71.76(11) . .
O1 Mn1 O3 136.21(10) . 1_545
O1W Mn1 O3 84.74(10) . 1_545
O4 Mn1 O3 55.24(10) 1_545 1_545
N2 Mn1 O3 84.18(11) . 1_545
N1 Mn1 O3 90.26(11) . 1_545
O1 Mn1 O2 55.37(8) . .
O1W Mn1 O2 84.36(9) . .
O4 Mn1 O2 134.26(9) 1_545 .
N2 Mn1 O2 87.07(10) . .
N1 Mn1 O2 97.66(10) . .
O3 Mn1 O2 165.75(9) 1_545 .
C1 O1 Mn1 98.6(2) . .
Mn1 O1W H1WA 111.1 . .
Mn1 O1W H1WB 111.0 . .
H1WA O1W H1WB 107.9 . .
C1 O2 Mn1 84.34(18) . .
C5 O3 Mn1 86.1(2) . 1_565
C5 O4 Mn1 97.6(2) . 1_565
C21 N1 C17 117.6(3) . .
C21 N1 Mn1 117.9(2) . .
C17 N1 Mn1 124.4(3) . .
C26 N2 C22 118.0(3) . .
C26 N2 Mn1 123.6(2) . .
C22 N2 Mn1 118.3(2) . .
C7 N3 C9 123.9(3) . .
C7 N3 C10 123.3(3) . .
C9 N3 C10 112.8(4) . .
O1 C1 O2 121.7(3) . .
O1 C1 C2 118.2(3) . .
O2 C1 C2 120.1(3) . .
C3 C2 C8 120.5(3) . .
C3 C2 C1 120.1(3) . .
C8 C2 C1 119.4(3) . .
C2 C3 C4 119.0(3) . .
C2 C3 H3 120.5 . .
C4 C3 H3 120.5 . .
C6 C4 C3 120.7(3) . .
C6 C4 C5 119.0(3) . .
C3 C4 C5 120.2(3) . .
O3 C5 O4 120.9(3) . .
O3 C5 C4 120.0(3) . .
O4 C5 C4 119.1(3) . .
C4 C6 C7 120.9(3) . .
C4 C6 H6 119.5 . .
C7 C6 H6 119.5 . .
C6 C7 C8 118.2(3) . .
C6 C7 N3 120.5(3) . .
C8 C7 N3 121.3(3) . .
C2 C8 C7 120.7(3) . .
C2 C8 H8 119.6 . .
C7 C8 H8 119.6 . .
O5B C9 N3 134.3(5) . .
O5B C9 C16 121.8(6) . .
N3 C9 C16 103.4(5) . .
O5A C10 N3 135.9(6) . .
O5A C10 C11 120.3(6) . .
N3 C10 C11 103.2(5) . .
C16 C11 C12 119.8(7) . .
C16 C11 C10 110.8(4) . .
C12 C11 C10 129.5(8) . .
C13 C12 C11 120.7(10) . .
C13 C12 H12 119.7 . .
C11 C12 H12 119.7 . .
C12 C13 C14 120.2(7) . .
C12 C13 H13 119.9 . .
C14 C13 H13 119.9 . .
C15 C14 C13 121.3(7) . .
C15 C14 H14 119.3 . .
C13 C14 H14 119.3 . .
C14 C15 C16 116.5(9) . .
C14 C15 H15 121.7 . .
C16 C15 H15 121.7 . .
C11 C16 C15 121.6(7) . .
C11 C16 C9 109.8(5) . .
C15 C16 C9 128.6(8) . .
N1 C17 C18 122.6(4) . .
N1 C17 H17 118.7 . .
C18 C17 H17 118.7 . .
C19 C18 C17 119.1(4) . .
C19 C18 H18 120.5 . .
C17 C18 H18 120.5 . .
C18 C19 C20 119.1(4) . .
C18 C19 H19 120.5 . .
C20 C19 H19 120.5 . .
C19 C20 C21 119.2(5) . .
C19 C20 H20 120.4 . .
C21 C20 H20 120.4 . .
N1 C21 C20 122.4(4) . .
N1 C21 C22 115.7(3) . .
C20 C21 C22 121.9(4) . .
N2 C22 C23 121.2(4) . .
N2 C22 C21 116.1(3) . .
C23 C22 C21 122.8(4) . .
C24 C23 C22 120.0(4) . .
C24 C23 H23 120.0 . .
C22 C23 H23 120.0 . .
C25 C24 C23 118.4(5) . .
C25 C24 H24 120.8 . .
C23 C24 H24 120.8 . .
C24 C25 C26 118.6(5) . .
C24 C25 H25 120.7 . .
C26 C25 H25 120.7 . .
N2 C26 C25 123.7(4) . .
N2 C26 H26 118.1 . .
C25 C26 H26 118.1 . .

loop_
_geom_bond_atom_site_label_1
_geom_bond_atom_site_label_2
_geom_bond_distance
_geom_bond_site_symmetry_2
Mn1 O1 2.185(2) .
Mn1 O1W 2.198(2) .
Mn1 O4 2.203(3) 1_545
Mn1 N2 2.259(3) .
Mn1 N1 2.282(3) .
Mn1 O3 2.450(3) 1_545
Mn1 O2 2.488(2) .
O1 C1 1.250(4) .
O1W H1WA 0.8772 .
O1W H1WB 0.8774 .
O2 C1 1.255(4) .
O3 C5 1.245(5) .
O3 Mn1 2.450(3) 1_565
O4 C5 1.248(4) .
O4 Mn1 2.203(3) 1_565
O5A C10 0.990(8) .
O5B C9 1.026(7) .
N1 C21 1.333(5) .
N1 C17 1.341(5) .
N2 C26 1.332(5) .
N2 C22 1.340(5) .
N3 C7 1.407(4) .
N3 C9 1.421(6) .
N3 C10 1.436(5) .
C1 C2 1.509(4) .
C2 C3 1.389(4) .
C2 C8 1.392(4) .
C3 C4 1.389(4) .
C3 H3 0.9300 .
C4 C6 1.383(5) .
C4 C5 1.508(4) .
C6 C7 1.396(4) .
C6 H6 0.9300 .
C7 C8 1.397(4) .
C8 H8 0.9300 .
C9 C16 1.496(7) .
C10 C11 1.480(8) .
C11 C16 1.347(10) .
C11 C12 1.391(7) .
C12 C13 1.313(12) .
C12 H12 0.9300 .
C13 C14 1.387(8) .
C13 H13 0.9300 .
C14 C15 1.385(12) .
C14 H14 0.9300 .
C15 C16 1.396(8) .
C15 H15 0.9300 .
C17 C18 1.387(7) .
C17 H17 0.9300 .
C18 C19 1.355(8) .
C18 H18 0.9300 .
C19 C20 1.372(7) .
C19 H19 0.9300 .
C20 C21 1.385(6) .
C20 H20 0.9300 .
C21 C22 1.492(6) .
C22 C23 1.392(6) .
C23 C24 1.385(7) .
C23 H23 0.9300 .
C24 C25 1.366(7) .
C24 H24 0.9300 .
C25 C26 1.382(6) .
C25 H25 0.9300 .
C26 H26 0.9300 .

loop_
_geom_torsion_atom_site_label_1
_geom_torsion_atom_site_label_2
_geom_torsion_atom_site_label_3
_geom_torsion_atom_site_label_4
_geom_torsion
_geom_torsion_site_symmetry_1
Mn1 O1 C1 O2 0.2(4) .
Mn1 O1 C1 C2 -179.8(2) .
Mn1 O2 C1 O1 -0.2(3) .
Mn1 O2 C1 C2 179.8(3) .
O1 C1 C2 C3 162.7(3) .
O2 C1 C2 C3 -17.3(4) .
O1 C1 C2 C8 -14.8(4) .
O2 C1 C2 C8 165.2(3) .
C8 C2 C3 C4 -0.4(4) .
C1 C2 C3 C4 -177.8(3) .
C2 C3 C4 C6 -0.9(5) .
C2 C3 C4 C5 176.9(3) .
Mn1 O3 C5 O4 -4.3(4) 1_565
Mn1 O3 C5 C4 176.7(3) 1_565
Mn1 O4 C5 O3 4.8(4) 1_565
Mn1 O4 C5 C4 -176.1(3) 1_565
C6 C4 C5 O3 179.7(3) .
C3 C4 C5 O3 1.8(5) .
C6 C4 C5 O4 0.6(5) .
C3 C4 C5 O4 -177.2(3) .
C3 C4 C6 C7 1.4(5) .
C5 C4 C6 C7 -176.5(3) .
C4 C6 C7 C8 -0.6(5) .
C4 C6 C7 N3 177.9(3) .
C9 N3 C7 C6 -179.6(3) .
C10 N3 C7 C6 1.5(5) .
C9 N3 C7 C8 -1.1(5) .
C10 N3 C7 C8 180.0(3) .
C3 C2 C8 C7 1.1(5) .
C1 C2 C8 C7 178.6(3) .
C6 C7 C8 C2 -0.7(4) .
N3 C7 C8 C2 -179.2(3) .
C7 N3 C9 O5B 10.9(10) .
C10 N3 C9 O5B -170.0(8) .
C7 N3 C9 C16 -177.4(3) .
C10 N3 C9 C16 1.6(4) .
C7 N3 C10 O5A -12.6(11) .
C9 N3 C10 O5A 168.3(9) .
C7 N3 C10 C11 177.1(3) .
C9 N3 C10 C11 -2.0(4) .
O5A C10 C11 C16 -170.6(7) .
N3 C10 C11 C16 1.6(5) .
O5A C10 C11 C12 9.4(10) .
N3 C10 C11 C12 -178.4(5) .
C16 C11 C12 C13 -0.5(8) .
C10 C11 C12 C13 179.5(5) .
C11 C12 C13 C14 0.9(10) .
C12 C13 C14 C15 -0.8(11) .
C13 C14 C15 C16 0.2(10) .
C12 C11 C16 C15 -0.2(8) .
C10 C11 C16 C15 179.8(4) .
C12 C11 C16 C9 179.3(4) .
C10 C11 C16 C9 -0.7(6) .
C14 C15 C16 C11 0.3(8) .
C14 C15 C16 C9 -179.0(5) .
O5B C9 C16 C11 172.5(7) .
N3 C9 C16 C11 -0.5(5) .
O5B C9 C16 C15 -8.1(10) .
N3 C9 C16 C15 178.9(5) .
C21 N1 C17 C18 -0.4(7) .
Mn1 N1 C17 C18 176.2(4) .
N1 C17 C18 C19 -1.3(9) .
C17 C18 C19 C20 1.4(9) .
C18 C19 C20 C21 0.1(9) .
C17 N1 C21 C20 2.0(7) .
Mn1 N1 C21 C20 -174.9(4) .
C17 N1 C21 C22 -177.9(4) .
Mn1 N1 C21 C22 5.2(5) .
C19 C20 C21 N1 -1.9(9) .
C19 C20 C21 C22 178.0(5) .
C26 N2 C22 C23 1.7(7) .
Mn1 N2 C22 C23 -175.6(4) .
C26 N2 C22 C21 -178.6(4) .
Mn1 N2 C22 C21 4.2(5) .
N1 C21 C22 N2 -6.2(6) .
C20 C21 C22 N2 173.9(5) .
N1 C21 C22 C23 173.6(5) .
C20 C21 C22 C23 -6.3(8) .
N2 C22 C23 C24 -0.6(10) .
C21 C22 C23 C24 179.6(6) .
C22 C23 C24 C25 -2.4(12) .
C23 C24 C25 C26 4.3(12) .
C22 N2 C26 C25 0.4(8) .
Mn1 N2 C26 C25 177.5(5) .
C24 C25 C26 N2 -3.5(11) .
